data_7041589
loop_
_publ_author_name
'Aulakh, Jaspreet K.'
'Lobana, Tarlok S.'
'Sood, Henna'
'Arora, Daljit S.'
'Garcia-Santos, Isabel'
'Hundal, Geeta'
'Kaur, Manpreet'
'Smolenski, Victoria A.'
'Jasinski, Jerry P.'

_publ_section_title
;
 Variable coordination and C-S bond cleavage activity of N-substituted
 imidazolidine-2-thiones towards copper: synthesis, spectroscopy,
 structures, ESI-mass and antimicrobial studies.
;
_journal_issue 4
_journal_name_full 'Dalton transactions (Cambridge, England : 2003)'
_journal_page_first 1324
_journal_page_last 1339
_journal_paper_doi 10.1039/c6dt04103e
_journal_volume 46
_journal_year 2017
_chemical_formula_moiety 'C36 H40 Br2 Cu2 N8 S4'
_chemical_formula_sum 'C36 H40 Br2 Cu2 N8 S4'
_chemical_formula_weight 999.90
_chemical_name_systematic
; 
 ? 
;
_space_group_IT_number 15
_symmetry_cell_setting monoclinic
_symmetry_space_group_name_Hall '-C 2yc'
_symmetry_space_group_name_H-M 'C 1 2/c 1'
_atom_sites_solution_hydrogens geom
_atom_sites_solution_primary direct
_atom_sites_solution_secondary difmap
_audit_creation_method SHELXL-97
_audit_update_record
;
2016-11-18 deposited with the CCDC.
2016-12-26 downloaded from the CCDC.
;
_cell_angle_alpha 90.00
_cell_angle_beta 94.694(4)
_cell_angle_gamma 90.00
_cell_formula_units_Z 4
_cell_length_a 15.6581(17)
_cell_length_b 12.6438(15)
_cell_length_c 19.708(2)
_cell_measurement_reflns_used 9590
_cell_measurement_temperature 100(2)
_cell_measurement_theta_max 27.37
_cell_measurement_theta_min 2.27
_cell_volume 3888.7(7)
_computing_cell_refinement 'Bruker SAINT'
_computing_data_collection 'Bruker APEX2'
_computing_data_reduction 'Bruker SAINT'
_computing_molecular_graphics 'Bruker SHELXTL'
_computing_publication_material 'Bruker SHELXTL'
_computing_structure_refinement 'SHELXL-97 (Sheldrick, 2008)'
_computing_structure_solution 'SIR-92 (Altomare et al., 1994)'
_diffrn_ambient_temperature 100(2)
_diffrn_measured_fraction_theta_full 0.994
_diffrn_measured_fraction_theta_max 0.994
_diffrn_measurement_device_type 'Bruker APEX-II CCD'
_diffrn_measurement_method '\f and \w scans'
_diffrn_radiation_monochromator graphite
_diffrn_radiation_source 'fine-focus sealed tube'
_diffrn_radiation_type MoK\a
_diffrn_radiation_wavelength 0.71073
_diffrn_reflns_av_R_equivalents 0.0936
_diffrn_reflns_av_sigmaI/netI 0.0570
_diffrn_reflns_limit_h_max 20
_diffrn_reflns_limit_h_min -19
_diffrn_reflns_limit_k_max 16
_diffrn_reflns_limit_k_min -15
_diffrn_reflns_limit_l_max 25
_diffrn_reflns_limit_l_min -25
_diffrn_reflns_number 35380
_diffrn_reflns_theta_full 27.60
_diffrn_reflns_theta_max 27.60
_diffrn_reflns_theta_min 2.07
_exptl_absorpt_coefficient_mu 3.403
_exptl_absorpt_correction_T_max 0.7216
_exptl_absorpt_correction_T_min 0.5708
_exptl_absorpt_correction_type multi-scan
_exptl_absorpt_process_details sadabs
_exptl_crystal_colour yellow
_exptl_crystal_density_diffrn 1.708
_exptl_crystal_density_method 'not measured'
_exptl_crystal_description plates
_exptl_crystal_F_000 2016
_exptl_crystal_size_max 0.23
_exptl_crystal_size_mid 0.18
_exptl_crystal_size_min 0.16
_refine_diff_density_max 0.440
_refine_diff_density_min -0.605
_refine_diff_density_rms 0.108
_refine_ls_extinction_method none
_refine_ls_goodness_of_fit_ref 1.051
_refine_ls_hydrogen_treatment none
_refine_ls_matrix_type full
_refine_ls_number_parameters 241
_refine_ls_number_reflns 4495
_refine_ls_number_restraints 2
_refine_ls_restrained_S_all 1.051
_refine_ls_R_factor_all 0.0447
_refine_ls_R_factor_gt 0.0340
_refine_ls_shift/su_max 0.001
_refine_ls_shift/su_mean 0.000
_refine_ls_structure_factor_coef Fsqd
_refine_ls_weighting_details 'calc w=1/[\s^2^(Fo^2^)+(0.0405P)^2^+0.3414P] where P=(Fo^2^+2Fc^2^)/3'
_refine_ls_weighting_scheme calc
_refine_ls_wR_factor_gt 0.0853
_refine_ls_wR_factor_ref 0.0907
_reflns_number_gt 3750
_reflns_number_total 4495
_reflns_threshold_expression >2sigma(I)
_cod_data_source_file c6dt04103e2.cif
_cod_data_source_block 12
_cod_depositor_comments 'Adding full bibliography for 7041581--7041593.cif.'
_cod_original_cell_volume 3888.6(8)
_cod_original_sg_symbol_H-M 'C 2/c'
_cod_database_code 7041589

loop_
_symmetry_equiv_pos_as_xyz
'x, y, z'
'-x, y, -z+1/2'
'x+1/2, y+1/2, z'
'-x+1/2, y+1/2, -z+1/2'
'-x, -y, -z'
'x, -y, z-1/2'
'-x+1/2, -y+1/2, -z'
'x+1/2, -y+1/2, z-1/2'

loop_
_atom_site_label
_atom_site_type_symbol
_atom_site_fract_x
_atom_site_fract_y
_atom_site_fract_z
_atom_site_U_iso_or_equiv
_atom_site_adp_type
_atom_site_occupancy
_atom_site_symmetry_multiplicity
_atom_site_calc_flag
_atom_site_refinement_flags
Br1 Br 0.060396(15) 0.673898(19) 0.385236(12) 0.01598(9) Uani 1 1 d .
Cu1 Cu 0.018224(19) 0.83332(2) 0.318720(14) 0.01527(10) Uani 1 1 d .
S1 S 0.05995(4) 0.99999(5) 0.35480(3) 0.01480(14) Uani 1 1 d .
S2 S 0.12310(4) 0.83435(5) 0.22416(3) 0.01291(14) Uani 1 1 d .
N1 N 0.09376(14) 0.90271(18) 0.47478(10) 0.0192(5) Uani 1 1 d D
N2 N 0.13205(12) 1.06961(17) 0.47744(9) 0.0138(4) Uani 1 1 d .
N3 N 0.12072(14) 0.62139(17) 0.21411(10) 0.0179(5) Uani 1 1 d D
N4 N 0.23482(13) 0.68232(16) 0.27219(10) 0.0159(5) Uani 1 1 d .
C1 C 0.09731(14) 0.99040(19) 0.43754(11) 0.0133(5) Uani 1 1 d .
C2 C 0.13732(17) 0.9156(2) 0.54278(12) 0.0225(6) Uani 1 1 d .
H2 H 0.1965 0.8876 0.5452 0.027 Uiso 1 1 calc R
H1 H 0.1054 0.8810 0.5780 0.027 Uiso 1 1 calc R
C3 C 0.13622(16) 1.0357(2) 0.54958(11) 0.0182(5) Uani 1 1 d .
H8 H 0.0855 1.0601 0.5721 0.022 Uiso 1 1 calc R
H9 H 0.1889 1.0620 0.5754 0.022 Uiso 1 1 calc R
C4 C 0.13782(15) 1.17809(19) 0.45979(12) 0.0138(5) Uani 1 1 d .
C5 C 0.11284(15) 1.2549(2) 0.50418(13) 0.0186(5) Uani 1 1 d .
H7 H 0.0921 1.2348 0.5463 0.022 Uiso 1 1 calc R
C6 C 0.11802(16) 1.3609(2) 0.48744(14) 0.0229(6) Uani 1 1 d .
H6 H 0.1014 1.4133 0.5183 0.028 Uiso 1 1 calc R
C7 C 0.14726(15) 1.3910(2) 0.42597(13) 0.0212(6) Uani 1 1 d .
H5 H 0.1484 1.4636 0.4136 0.025 Uiso 1 1 calc R
C8 C 0.17497(16) 1.3139(2) 0.38240(13) 0.0192(6) Uani 1 1 d .
H4 H 0.1965 1.3343 0.3406 0.023 Uiso 1 1 calc R
C9 C 0.17153(15) 1.2082(2) 0.39926(12) 0.0163(5) Uani 1 1 d .
H3 H 0.1920 1.1561 0.3698 0.020 Uiso 1 1 calc R
C10 C 0.15971(15) 0.7084(2) 0.23731(11) 0.0123(5) Uani 1 1 d .
C11 C 0.16033(18) 0.5258(2) 0.24428(14) 0.0257(6) Uani 1 1 d .
H17 H 0.1648 0.4695 0.2098 0.031 Uiso 1 1 calc R
H18 H 0.1281 0.4985 0.2818 0.031 Uiso 1 1 calc R
C12 C 0.24769(16) 0.5664(2) 0.27044(13) 0.0214(6) Uani 1 1 d .
H16 H 0.2649 0.5384 0.3164 0.026 Uiso 1 1 calc R
H15 H 0.2917 0.5472 0.2393 0.026 Uiso 1 1 calc R
C13 C 0.29280(15) 0.7491(2) 0.31218(11) 0.0157(5) Uani 1 1 d .
C14 C 0.37974(15) 0.7416(2) 0.30394(13) 0.0212(6) Uani 1 1 d .
H14 H 0.3994 0.6983 0.2690 0.025 Uiso 1 1 calc R
C15 C 0.43755(17) 0.7975(2) 0.34695(15) 0.0284(7) Uani 1 1 d .
H13 H 0.4972 0.7923 0.3417 0.034 Uiso 1 1 calc R
C16 C 0.40900(18) 0.8612(2) 0.39770(14) 0.0297(7) Uani 1 1 d .
H12 H 0.4489 0.8992 0.4274 0.036 Uiso 1 1 calc R
C17 C 0.32233(18) 0.8690(2) 0.40489(13) 0.0259(6) Uani 1 1 d .
H11 H 0.3027 0.9132 0.4394 0.031 Uiso 1 1 calc R
C18 C 0.26339(17) 0.8131(2) 0.36242(13) 0.0199(6) Uani 1 1 d .
H10 H 0.2038 0.8186 0.3677 0.024 Uiso 1 1 calc R
H1A H 0.083(2) 0.8423(16) 0.4577(15) 0.024 Uiso 1 1 d D
H3A H 0.0746(13) 0.622(2) 0.1893(12) 0.024 Uiso 1 1 d D

loop_
_atom_site_aniso_label
_atom_site_aniso_U_11
_atom_site_aniso_U_22
_atom_site_aniso_U_33
_atom_site_aniso_U_23
_atom_site_aniso_U_13
_atom_site_aniso_U_12
Br1 0.01872(15) 0.01300(15) 0.01609(14) 0.00204(9) 0.00064(10) 0.00034(10)
Cu1 0.01740(18) 0.01303(19) 0.01484(16) -0.00085(11) -0.00195(12) -0.00137(12)
S1 0.0202(3) 0.0130(3) 0.0108(3) -0.0011(2) -0.0007(2) -0.0029(3)
S2 0.0127(3) 0.0099(3) 0.0161(3) 0.0015(2) 0.0014(2) 0.0009(2)
N1 0.0282(12) 0.0142(12) 0.0145(10) -0.0003(8) -0.0024(9) -0.0045(10)
N2 0.0156(10) 0.0166(11) 0.0092(9) -0.0006(8) 0.0005(7) -0.0032(9)
N3 0.0222(11) 0.0094(11) 0.0206(10) -0.0005(8) -0.0067(9) 0.0013(9)
N4 0.0178(11) 0.0111(11) 0.0182(10) -0.0002(8) -0.0019(8) 0.0048(9)
C1 0.0099(11) 0.0140(13) 0.0163(11) -0.0012(9) 0.0029(9) -0.0001(10)
C2 0.0297(15) 0.0227(15) 0.0141(12) 0.0030(10) -0.0034(10) -0.0037(12)
C3 0.0189(13) 0.0251(15) 0.0101(11) 0.0014(10) -0.0011(9) -0.0073(11)
C4 0.0110(11) 0.0131(13) 0.0169(11) -0.0011(9) -0.0019(9) -0.0025(10)
C5 0.0154(12) 0.0217(14) 0.0192(12) -0.0035(10) 0.0039(10) -0.0031(11)
C6 0.0168(13) 0.0171(14) 0.0346(15) -0.0099(12) 0.0003(11) 0.0010(12)
C7 0.0144(12) 0.0140(14) 0.0345(14) 0.0010(11) -0.0031(11) -0.0025(11)
C8 0.0153(13) 0.0201(14) 0.0218(12) 0.0044(10) -0.0011(10) -0.0034(11)
C9 0.0137(12) 0.0177(14) 0.0174(11) -0.0034(10) 0.0003(9) -0.0024(11)
C10 0.0155(12) 0.0123(13) 0.0096(10) 0.0013(9) 0.0044(9) 0.0026(10)
C11 0.0351(16) 0.0104(14) 0.0296(14) -0.0002(11) -0.0088(12) 0.0058(12)
C12 0.0248(14) 0.0142(14) 0.0246(13) -0.0016(10) -0.0020(10) 0.0087(11)
C13 0.0141(12) 0.0168(13) 0.0157(11) 0.0055(10) -0.0018(9) 0.0003(10)
C14 0.0145(12) 0.0246(16) 0.0248(13) 0.0070(11) 0.0031(10) 0.0055(11)
C15 0.0125(13) 0.0329(17) 0.0387(16) 0.0105(14) -0.0055(12) 0.0008(12)
C16 0.0227(15) 0.0314(17) 0.0329(15) 0.0058(13) -0.0112(12) -0.0076(13)
C17 0.0270(15) 0.0283(17) 0.0216(13) -0.0053(12) -0.0025(11) -0.0043(13)
C18 0.0154(13) 0.0224(15) 0.0219(13) -0.0017(11) 0.0015(10) -0.0016(11)

loop_
_atom_type_symbol
_atom_type_description
_atom_type_scat_dispersion_real
_atom_type_scat_dispersion_imag
_atom_type_scat_source
C C 0.0033 0.0016 'International Tables Vol C Tables 4.2.6.8 and 6.1.1.4'
H H 0.0000 0.0000 'International Tables Vol C Tables 4.2.6.8 and 6.1.1.4'
N N 0.0061 0.0033 'International Tables Vol C Tables 4.2.6.8 and 6.1.1.4'
S S 0.1246 0.1234 'International Tables Vol C Tables 4.2.6.8 and 6.1.1.4'
Cu Cu 0.3201 1.2651 'International Tables Vol C Tables 4.2.6.8 and 6.1.1.4'
Br Br -0.2901 2.4595 'International Tables Vol C Tables 4.2.6.8 and 6.1.1.4'

loop_
_geom_angle_atom_site_label_1
_geom_angle_atom_site_label_2
_geom_angle_atom_site_label_3
_geom_angle
_geom_angle_site_symmetry_1
_geom_angle_site_symmetry_3
S1 Cu1 S2 110.37(2) . 2
S1 Cu1 Br1 121.84(2) . .
S2 Cu1 Br1 114.03(2) 2 .
S1 Cu1 S2 92.13(2) . .
S2 Cu1 S2 112.56(2) 2 .
Br1 Cu1 S2 103.261(18) . .
S1 Cu1 Cu1 109.788(16) . 2
S2 Cu1 Cu1 61.181(18) 2 2
Br1 Cu1 Cu1 123.671(10) . 2
S2 Cu1 Cu1 51.385(18) . 2
C1 S1 Cu1 107.41(9) . .
C10 S2 Cu1 110.57(9) . 2
C10 S2 Cu1 96.39(8) . .
Cu1 S2 Cu1 67.43(2) 2 .
C1 N1 C2 112.0(2) . .
C1 N1 H1A 123(2) . .
C2 N1 H1A 122(2) . .
C1 N2 C4 126.92(19) . .
C1 N2 C3 109.01(19) . .
C4 N2 C3 121.09(19) . .
C10 N3 C11 112.3(2) . .
C10 N3 H3A 123(2) . .
C11 N3 H3A 125(2) . .
C10 N4 C13 128.6(2) . .
C10 N4 C12 110.1(2) . .
C13 N4 C12 121.08(19) . .
N1 C1 N2 109.1(2) . .
N1 C1 S1 124.32(18) . .
N2 C1 S1 126.55(18) . .
N1 C2 C3 100.59(19) . .
N1 C2 H2 111.7 . .
C3 C2 H2 111.7 . .
N1 C2 H1 111.7 . .
C3 C2 H1 111.7 . .
H2 C2 H1 109.4 . .
N2 C3 C2 101.78(19) . .
N2 C3 H8 111.4 . .
C2 C3 H8 111.4 . .
N2 C3 H9 111.4 . .
C2 C3 H9 111.4 . .
H8 C3 H9 109.3 . .
C5 C4 C9 119.6(2) . .
C5 C4 N2 119.7(2) . .
C9 C4 N2 120.6(2) . .
C6 C5 C4 120.2(2) . .
C6 C5 H7 119.9 . .
C4 C5 H7 119.9 . .
C7 C6 C5 120.3(2) . .
C7 C6 H6 119.8 . .
C5 C6 H6 119.8 . .
C6 C7 C8 119.4(3) . .
C6 C7 H5 120.3 . .
C8 C7 H5 120.3 . .
C9 C8 C7 120.6(2) . .
C9 C8 H4 119.7 . .
C7 C8 H4 119.7 . .
C8 C9 C4 119.7(2) . .
C8 C9 H3 120.2 . .
C4 C9 H3 120.2 . .
N3 C10 N4 109.3(2) . .
N3 C10 S2 125.79(18) . .
N4 C10 S2 124.86(19) . .
N3 C11 C12 101.5(2) . .
N3 C11 H17 111.5 . .
C12 C11 H17 111.5 . .
N3 C11 H18 111.5 . .
C12 C11 H18 111.5 . .
H17 C11 H18 109.3 . .
N4 C12 C11 102.93(19) . .
N4 C12 H16 111.2 . .
C11 C12 H16 111.2 . .
N4 C12 H15 111.2 . .
C11 C12 H15 111.2 . .
H16 C12 H15 109.1 . .
C18 C13 C14 120.7(2) . .
C18 C13 N4 120.4(2) . .
C14 C13 N4 118.7(2) . .
C15 C14 C13 119.5(3) . .
C15 C14 H14 120.2 . .
C13 C14 H14 120.2 . .
C14 C15 C16 120.4(2) . .
C14 C15 H13 119.8 . .
C16 C15 H13 119.8 . .
C17 C16 C15 119.6(3) . .
C17 C16 H12 120.2 . .
C15 C16 H12 120.2 . .
C16 C17 C18 120.9(3) . .
C16 C17 H11 119.6 . .
C18 C17 H11 119.6 . .
C13 C18 C17 119.0(2) . .
C13 C18 H10 120.5 . .
C17 C18 H10 120.5 . .

loop_
_geom_bond_atom_site_label_1
_geom_bond_atom_site_label_2
_geom_bond_distance
_geom_bond_site_symmetry_2
Br1 Cu1 2.4649(4) .
Cu1 S1 2.3016(7) .
Cu1 S2 2.3032(7) 2
Cu1 S2 2.5827(7) .
Cu1 Cu1 2.7220(6) 2
S1 C1 1.691(2) .
S2 C10 1.706(3) .
S2 Cu1 2.3032(7) 2
N1 C1 1.333(3) .
N1 C2 1.462(3) .
N1 H1A 0.845(17) .
N2 C1 1.359(3) .
N2 C4 1.420(3) .
N2 C3 1.481(3) .
N3 C10 1.321(3) .
N3 C11 1.463(3) .
N3 H3A 0.838(17) .
N4 C10 1.354(3) .
N4 C13 1.428(3) .
N4 C12 1.480(3) .
C2 C3 1.524(4) .
C2 H2 0.9900 .
C2 H1 0.9900 .
C3 H8 0.9900 .
C3 H9 0.9900 .
C4 C5 1.385(3) .
C4 C9 1.396(3) .
C5 C6 1.384(4) .
C5 H7 0.9500 .
C6 C7 1.383(4) .
C6 H6 0.9500 .
C7 C8 1.391(4) .
C7 H5 0.9500 .
C8 C9 1.380(4) .
C8 H4 0.9500 .
C9 H3 0.9500 .
C11 C12 1.512(4) .
C11 H17 0.9900 .
C11 H18 0.9900 .
C12 H16 0.9900 .
C12 H15 0.9900 .
C13 C18 1.387(4) .
C13 C14 1.387(3) .
C14 C15 1.383(4) .
C14 H14 0.9500 .
C15 C16 1.386(4) .
C15 H13 0.9500 .
C16 C17 1.379(4) .
C16 H12 0.9500 .
C17 C18 1.388(4) .
C17 H11 0.9500 .
C18 H10 0.9500 .

loop_
_geom_torsion_atom_site_label_1
_geom_torsion_atom_site_label_2
_geom_torsion_atom_site_label_3
_geom_torsion_atom_site_label_4
_geom_torsion
_geom_torsion_site_symmetry_1
_geom_torsion_site_symmetry_4
S2 Cu1 S1 C1 123.69(8) 2 .
Br1 Cu1 S1 C1 -14.21(9) . .
S2 Cu1 S1 C1 -121.26(8) . .
Cu1 Cu1 S1 C1 -170.69(8) 2 .
S1 Cu1 S2 C10 136.53(8) . .
S2 Cu1 S2 C10 -110.35(8) 2 .
Br1 Cu1 S2 C10 13.09(8) . .
Cu1 Cu1 S2 C10 -109.65(8) 2 .
S1 Cu1 S2 Cu1 -113.822(19) . 2
S2 Cu1 S2 Cu1 -0.70(3) 2 2
Br1 Cu1 S2 Cu1 122.737(13) . 2
C2 N1 C1 N2 -7.2(3) . .
C2 N1 C1 S1 175.26(18) . .
C4 N2 C1 N1 -172.0(2) . .
C3 N2 C1 N1 -11.6(3) . .
C4 N2 C1 S1 5.5(3) . .
C3 N2 C1 S1 165.94(17) . .
Cu1 S1 C1 N1 -6.1(2) . .
Cu1 S1 C1 N2 176.70(18) . .
C1 N1 C2 C3 21.6(3) . .
C1 N2 C3 C2 24.2(2) . .
C4 N2 C3 C2 -174.1(2) . .
N1 C2 C3 N2 -25.9(2) . .
C1 N2 C4 C5 132.0(2) . .
C3 N2 C4 C5 -26.3(3) . .
C1 N2 C4 C9 -50.5(3) . .
C3 N2 C4 C9 151.2(2) . .
C9 C4 C5 C6 2.6(4) . .
N2 C4 C5 C6 -179.9(2) . .
C4 C5 C6 C7 0.7(4) . .
C5 C6 C7 C8 -2.8(4) . .
C6 C7 C8 C9 1.6(4) . .
C7 C8 C9 C4 1.7(4) . .
C5 C4 C9 C8 -3.8(4) . .
N2 C4 C9 C8 178.7(2) . .
C11 N3 C10 N4 11.8(3) . .
C11 N3 C10 S2 -169.55(19) . .
C13 N4 C10 N3 -172.3(2) . .
C12 N4 C10 N3 1.5(3) . .
C13 N4 C10 S2 9.1(4) . .
C12 N4 C10 S2 -177.16(18) . .
Cu1 S2 C10 N3 13.0(2) 2 .
Cu1 S2 C10 N3 81.3(2) . .
Cu1 S2 C10 N4 -168.58(18) 2 .
Cu1 S2 C10 N4 -100.3(2) . .
C10 N3 C11 C12 -19.3(3) . .
C10 N4 C12 C11 -13.1(3) . .
C13 N4 C12 C11 161.2(2) . .
N3 C11 C12 N4 18.2(3) . .
C10 N4 C13 C18 51.5(4) . .
C12 N4 C13 C18 -121.6(3) . .
C10 N4 C13 C14 -134.2(3) . .
C12 N4 C13 C14 52.7(3) . .
C18 C13 C14 C15 0.9(4) . .
N4 C13 C14 C15 -173.4(2) . .
C13 C14 C15 C16 -0.4(4) . .
C14 C15 C16 C17 -0.4(4) . .
C15 C16 C17 C18 0.7(4) . .
C14 C13 C18 C17 -0.6(4) . .
N4 C13 C18 C17 173.6(2) . .
C16 C17 C18 C13 -0.2(4) . .
